data_4350482
loop_
_publ_author_name
'Custelcean, Radu'
'Haverlock, Tamara J.'
'Moyer, Bruce A.'

_publ_section_title
;
 Anion separation by selective crystallization of metal-organic
 frameworks.
;
_journal_issue 16
_journal_name_full 'Inorganic chemistry'
_journal_page_first 6446
_journal_page_last 6452
_journal_paper_doi 10.1021/ic060958g
_journal_volume 45
_journal_year 2006
_chemical_formula_sum 'C11 H10 Cl1.11 I0.89 N4 O Zn'
_chemical_formula_weight 431.89
_space_group_IT_number 14
_space_group_name_Hall '-P 2ybc'
_space_group_name_H-M_alt 'P 1 21/c 1'
_symmetry_cell_setting monoclinic
_symmetry_space_group_name_H-M 'P 1 21/c 1'
_atom_sites_solution_hydrogens geom
_atom_sites_solution_primary direct
_atom_sites_solution_secondary difmap
_audit_creation_method SHELXL-97
_cell_angle_alpha 90.00
_cell_angle_beta 105.256(2)
_cell_angle_gamma 90.00
_cell_formula_units_Z 4
_cell_length_a 9.9971(9)
_cell_length_b 17.1864(15)
_cell_length_c 8.3712(7)
_cell_measurement_temperature 173(2)
_cell_volume 1387.6(2)
_computing_structure_refinement 'SHELXL-97 (Sheldrick, 1997)'
_computing_structure_solution 'SHELXS-97 (Sheldrick, 1990)'
_diffrn_ambient_temperature 173(2)
_diffrn_measured_fraction_theta_full 0.999
_diffrn_measured_fraction_theta_max 0.999
_diffrn_radiation_monochromator graphite
_diffrn_radiation_source 'fine-focus sealed tube'
_diffrn_radiation_type MoK\a
_diffrn_radiation_wavelength 0.71073
_diffrn_reflns_av_R_equivalents 0.0383
_diffrn_reflns_av_sigmaI/netI 0.0341
_diffrn_reflns_limit_h_max 13
_diffrn_reflns_limit_h_min -12
_diffrn_reflns_limit_k_max 22
_diffrn_reflns_limit_k_min -22
_diffrn_reflns_limit_l_max 11
_diffrn_reflns_limit_l_min -11
_diffrn_reflns_number 13926
_diffrn_reflns_theta_full 28.33
_diffrn_reflns_theta_max 28.33
_diffrn_reflns_theta_min 2.11
_exptl_absorpt_coefficient_mu 3.960
_exptl_absorpt_correction_T_max 0.8577
_exptl_absorpt_correction_T_min 0.6071
_exptl_absorpt_correction_type empirical
_exptl_crystal_density_diffrn 2.067
_exptl_crystal_density_method 'not measured'
_exptl_crystal_F_000 832
_exptl_crystal_size_max 0.14
_exptl_crystal_size_mid 0.05
_exptl_crystal_size_min 0.04
_refine_diff_density_max 2.191
_refine_diff_density_min -0.500
_refine_diff_density_rms 0.149
_refine_ls_extinction_method none
_refine_ls_goodness_of_fit_ref 1.129
_refine_ls_hydrogen_treatment constr
_refine_ls_matrix_type full
_refine_ls_number_parameters 174
_refine_ls_number_reflns 3454
_refine_ls_number_restraints 0
_refine_ls_restrained_S_all 1.129
_refine_ls_R_factor_all 0.0563
_refine_ls_R_factor_gt 0.0449
_refine_ls_shift/su_max 0.001
_refine_ls_shift/su_mean 0.000
_refine_ls_structure_factor_coef Fsqd
_refine_ls_weighting_details 'calc w=1/[\s^2^(Fo^2^)+(0.0578P)^2^+2.7096P] where P=(Fo^2^+2Fc^2^)/3'
_refine_ls_weighting_scheme calc
_refine_ls_wR_factor_gt 0.1142
_refine_ls_wR_factor_ref 0.1188
_reflns_number_gt 2887
_reflns_number_total 3454
_reflns_threshold_expression >2sigma(I)
_cod_data_source_file ic060958gsi20060531_050744.cif
_cod_data_source_block 7
_cod_original_sg_symbol_H-M p2(1)/c
_cod_database_code 4350482

loop_
_symmetry_equiv_pos_as_xyz
'x, y, z'
'-x, y+1/2, -z+1/2'
'-x, -y, -z'
'x, -y-1/2, z-1/2'

loop_
_atom_site_label
_atom_site_type_symbol
_atom_site_fract_x
_atom_site_fract_y
_atom_site_fract_z
_atom_site_U_iso_or_equiv
_atom_site_adp_type
_atom_site_occupancy
_atom_site_symmetry_multiplicity
_atom_site_calc_flag
_atom_site_refinement_flags
I1 I 0.86046(4) 0.00786(2) 0.71851(5) 0.03492(16) Uani 0.738(3) 1 d P
Cl1 Cl 0.86046(4) 0.00786(2) 0.71851(5) 0.03492(16) Uani 0.262(3) 1 d P
Zn1 Zn 0.73180(5) -0.10723(3) 0.79384(7) 0.02714(18) Uani 1 1 d .
Cl2 Cl 0.53571(10) -0.16030(5) 0.61122(12) 0.0397(3) Uani 0.847(3) 1 d P
I2 I 0.53571(10) -0.16030(5) 0.61122(12) 0.0397(3) Uani 0.153(3) 1 d P
N1 N 0.8619(4) -0.1987(2) 0.8837(5) 0.0260(8) Uani 1 1 d .
N2 N 1.6654(4) -0.0800(2) 0.9987(5) 0.0262(8) Uani 1 1 d .
C4 C 1.0777(4) -0.2459(3) 1.0563(6) 0.0265(9) Uani 1 1 d .
C5 C 0.9909(4) -0.1861(2) 0.9736(6) 0.0262(9) Uani 1 1 d .
H5 H 1.0260 -0.1344 0.9822 0.031 Uiso 1 1 calc R
C11 C 1.5661(4) -0.1243(2) 1.0341(6) 0.0271(9) Uani 1 1 d .
H11 H 1.5304 -0.1674 0.9649 0.033 Uiso 1 1 calc R
C7 C 1.7168(5) -0.0192(3) 1.0963(7) 0.0337(10) Uani 1 1 d .
H7 H 1.7869 0.0121 1.0710 0.040 Uiso 1 1 calc R
C1 C 0.8131(5) -0.2726(3) 0.8705(7) 0.0351(11) Uani 1 1 d .
H1 H 0.7215 -0.2823 0.8048 0.042 Uiso 1 1 calc R
O1 O 1.2791(3) -0.17040(18) 0.9405(4) 0.0289(7) Uani 1 1 d .
N3 N 1.2119(4) -0.2285(2) 1.1524(5) 0.0288(8) Uani 1 1 d .
H3N H 1.2401 -0.2463 1.2543 0.035 Uiso 1 1 calc R
N4 N 1.4109(4) -0.1560(2) 1.2061(5) 0.0305(8) Uani 1 1 d .
H4N H 1.4186 -0.1680 1.3103 0.037 Uiso 1 1 calc R
C6 C 1.2996(4) -0.1840(2) 1.0891(5) 0.0241(8) Uani 1 1 d .
C10 C 1.5145(4) -0.1087(2) 1.1695(6) 0.0258(9) Uani 1 1 d .
C8 C 1.6701(6) -0.0014(3) 1.2318(7) 0.0352(11) Uani 1 1 d .
H8 H 1.7083 0.0417 1.2995 0.042 Uiso 1 1 calc R
C9 C 1.5674(5) -0.0461(3) 1.2708(6) 0.0310(10) Uani 1 1 d .
H9 H 1.5343 -0.0340 1.3644 0.037 Uiso 1 1 calc R
C3 C 1.0251(5) -0.3209(3) 1.0428(7) 0.0368(11) Uani 1 1 d .
H3 H 1.0802 -0.3629 1.0975 0.044 Uiso 1 1 calc R
C2 C 0.8907(6) -0.3335(3) 0.9481(8) 0.0452(14) Uani 1 1 d .
H2 H 0.8528 -0.3845 0.9374 0.054 Uiso 1 1 calc R

loop_
_atom_site_aniso_label
_atom_site_aniso_U_11
_atom_site_aniso_U_22
_atom_site_aniso_U_33
_atom_site_aniso_U_23
_atom_site_aniso_U_13
_atom_site_aniso_U_12
I1 0.0361(2) 0.0284(2) 0.0414(3) -0.00092(15) 0.01223(18) -0.00599(15)
Cl1 0.0361(2) 0.0284(2) 0.0414(3) -0.00092(15) 0.01223(18) -0.00599(15)
Zn1 0.0213(3) 0.0258(3) 0.0339(3) 0.0022(2) 0.0066(2) -0.00185(18)
Cl2 0.0396(5) 0.0388(5) 0.0380(6) -0.0012(3) 0.0053(4) -0.0045(3)
I2 0.0396(5) 0.0388(5) 0.0380(6) -0.0012(3) 0.0053(4) -0.0045(3)
N1 0.0199(17) 0.0237(17) 0.035(2) -0.0002(15) 0.0078(15) -0.0020(13)
N2 0.0189(17) 0.0256(17) 0.033(2) 0.0029(15) 0.0052(15) 0.0003(13)
C4 0.022(2) 0.028(2) 0.032(2) 0.0000(17) 0.0115(18) -0.0030(16)
C5 0.022(2) 0.0211(19) 0.036(3) 0.0006(17) 0.0084(18) -0.0055(15)
C11 0.020(2) 0.025(2) 0.034(2) -0.0024(17) 0.0022(18) -0.0017(16)
C7 0.029(2) 0.028(2) 0.042(3) 0.0020(19) 0.004(2) -0.0042(18)
C1 0.027(2) 0.027(2) 0.048(3) -0.001(2) 0.003(2) -0.0107(18)
O1 0.0232(15) 0.0292(15) 0.0331(18) -0.0002(13) 0.0054(13) -0.0051(12)
N3 0.0199(18) 0.0346(19) 0.030(2) 0.0065(15) 0.0037(15) -0.0008(15)
N4 0.0224(18) 0.042(2) 0.029(2) -0.0047(16) 0.0087(16) -0.0059(16)
C6 0.0194(19) 0.0250(19) 0.027(2) -0.0012(16) 0.0036(16) 0.0007(15)
C10 0.0181(19) 0.027(2) 0.030(2) 0.0009(17) 0.0013(17) 0.0029(15)
C8 0.040(3) 0.026(2) 0.037(3) -0.0023(18) 0.005(2) -0.0072(19)
C9 0.030(2) 0.029(2) 0.033(3) 0.0010(18) 0.0058(19) 0.0053(18)
C3 0.033(2) 0.026(2) 0.051(3) 0.005(2) 0.010(2) 0.0008(19)
C2 0.042(3) 0.024(2) 0.064(4) 0.002(2) 0.002(3) -0.010(2)

loop_
_atom_type_symbol
_atom_type_description
_atom_type_scat_dispersion_real
_atom_type_scat_dispersion_imag
_atom_type_scat_source
C C 0.0033 0.0016 'International Tables Vol C Tables 4.2.6.8 and 6.1.1.4'
H H 0.0000 0.0000 'International Tables Vol C Tables 4.2.6.8 and 6.1.1.4'
N N 0.0061 0.0033 'International Tables Vol C Tables 4.2.6.8 and 6.1.1.4'
O O 0.0106 0.0060 'International Tables Vol C Tables 4.2.6.8 and 6.1.1.4'
Cl Cl 0.1484 0.1585 'International Tables Vol C Tables 4.2.6.8 and 6.1.1.4'
Zn Zn 0.2839 1.4301 'International Tables Vol C Tables 4.2.6.8 and 6.1.1.4'
I I -0.4742 1.8119 'International Tables Vol C Tables 4.2.6.8 and 6.1.1.4'

loop_
_geom_angle_atom_site_label_1
_geom_angle_atom_site_label_2
_geom_angle_atom_site_label_3
_geom_angle
_geom_angle_site_symmetry_1
_geom_angle_site_symmetry_3
N2 Zn1 N1 100.49(15) 1_455 .
N2 Zn1 Cl2 103.67(11) 1_455 .
N1 Zn1 Cl2 106.42(10) . .
N2 Zn1 I1 109.16(10) 1_455 .
N1 Zn1 I1 112.08(10) . .
Cl2 Zn1 I1 122.53(3) . .
C5 N1 C1 118.4(4) . .
C5 N1 Zn1 120.6(3) . .
C1 N1 Zn1 120.6(3) . .
C7 N2 C11 119.6(4) . .
C7 N2 Zn1 122.0(3) . 1_655
C11 N2 Zn1 118.4(3) . 1_655
C3 C4 N3 122.0(4) . .
C3 C4 C5 118.0(4) . .
N3 C4 C5 120.0(4) . .
N1 C5 C4 122.7(4) . .
N2 C11 C10 121.6(4) . .
N2 C7 C8 121.2(5) . .
N1 C1 C2 122.3(4) . .
C6 N3 C4 120.7(4) . .
C6 N4 C10 123.6(4) . .
O1 C6 N4 123.3(4) . .
O1 C6 N3 122.9(4) . .
N4 C6 N3 113.8(4) . .
C9 C10 C11 119.0(4) . .
C9 C10 N4 119.9(4) . .
C11 C10 N4 121.1(4) . .
C7 C8 C9 120.5(4) . .
C10 C9 C8 118.2(5) . .
C4 C3 C2 118.9(5) . .
C1 C2 C3 119.8(4) . .

loop_
_geom_bond_atom_site_label_1
_geom_bond_atom_site_label_2
_geom_bond_distance
_geom_bond_site_symmetry_2
I1 Zn1 2.5281(6) .
Zn1 N2 2.049(4) 1_455
Zn1 N1 2.053(4) .
Zn1 Cl2 2.3312(10) .
N1 C5 1.329(6) .
N1 C1 1.354(6) .
N2 C7 1.344(6) .
N2 C11 1.345(6) .
N2 Zn1 2.049(4) 1_655
C4 C3 1.385(6) .
C4 N3 1.403(6) .
C4 C5 1.405(6) .
C11 C10 1.390(7) .
C7 C8 1.369(8) .
C1 C2 1.362(7) .
O1 C6 1.229(5) .
N3 C6 1.371(6) .
N4 C6 1.362(6) .
N4 C10 1.412(6) .
C10 C9 1.387(6) .
C8 C9 1.388(7) .
C3 C2 1.386(7) .
